data_7247297
loop_
_publ_author_name
'Luo, Jian'
'Zhong, Ai-Qing'
'Qiu, Jia-Hao'
'Liu, Xiong-Wei'
'Tian, You-Ping'
'Zhang, Bao-Hua'
'Chen, Guo-Shu'
'Shu, Wei'
'Liu, Yun-Lin'

_publ_section_title
;
 Green and effective synthesis of multisubstituted \a-pyrones via K2CO3
 catalyzed formal insertion of ketenimines into C(CO)--C bonds of
 1,3-diketones
;
_journal_issue 20
_journal_name_full 'Green Chemistry'
_journal_page_first 8057
_journal_page_last 8067
_journal_paper_doi 10.1039/D3GC02073H
_journal_volume 25
_journal_year 2023
_chemical_formula_moiety 'C40 H33 N O5'
_chemical_formula_sum 'C40 H33 N O5'
_chemical_formula_weight 607.67
_space_group_crystal_system monoclinic
_space_group_IT_number 14
_space_group_name_Hall '-P 2ybc'
_space_group_name_H-M_alt 'P 1 21/c 1'
_atom_sites_solution_hydrogens geom
_atom_sites_solution_primary dual
_audit_creation_date 2023-02-21
_audit_creation_method
;
Olex2 1.5
(compiled 2022.04.07 svn.rca3783a0 for OlexSys, GUI svn.r6498)
;
_audit_update_record
;
2023-02-28 deposited with the CCDC.	2023-09-01 downloaded from the CCDC.
;
_cell_angle_alpha 90
_cell_angle_beta 95.963(10)
_cell_angle_gamma 90
_cell_formula_units_Z 4
_cell_length_a 13.5520(14)
_cell_length_b 10.2862(10)
_cell_length_c 23.234(3)
_cell_measurement_reflns_used 2499
_cell_measurement_temperature 292.99(10)
_cell_measurement_theta_max 22.9540
_cell_measurement_theta_min 2.4250
_cell_volume 3221.3(6)
_computing_cell_refinement 'CrysAlisPro 1.171.38.43f (Rigaku OD, 2015)'
_computing_data_collection 'CrysAlisPro 1.171.38.43f (Rigaku OD, 2015)'
_computing_data_reduction 'CrysAlisPro 1.171.38.43f (Rigaku OD, 2015)'
_computing_molecular_graphics 'Olex2 1.5 (Dolomanov et al., 2009)'
_computing_publication_material 'Olex2 1.5 (Dolomanov et al., 2009)'
_computing_structure_refinement 'SHELXL 2018/3 (Sheldrick, 2015)'
_computing_structure_solution 'SHELXT 2018/2 (Sheldrick, 2018)'
_diffrn_ambient_environment air
_diffrn_ambient_temperature 292.99(10)
_diffrn_detector 'CCD plate'
_diffrn_detector_area_resol_mean 5.2684
_diffrn_detector_type AtlasS2
_diffrn_measured_fraction_theta_full 0.999
_diffrn_measured_fraction_theta_max 0.837
_diffrn_measurement_details
;
List of Runs (angles in degrees, time in seconds):

  # Type    Start    End  Width  t~exp~   \w     \q     \k     \f   Frames
#--------------------------------------------------------------------------
  1  \w     -7.00  26.00   1.00    7.00    --   11.90 -99.00   0.00   33
  2  \w    -12.00  86.00   1.00    7.00    --   11.90  37.00 -60.00   98
  3  \w     16.00  85.00   1.00    7.00    --   11.90  57.00-180.00   69
;
_diffrn_measurement_device 'four-circle diffractometer'
_diffrn_measurement_device_type 'SuperNova, Dual, Cu at zero, AtlasS2'
_diffrn_measurement_method '\w scans'
_diffrn_orient_matrix_type 'CrysAlisPro convention (1999,Acta A55,543-557)'
_diffrn_orient_matrix_UB_11 -0.0202825000
_diffrn_orient_matrix_UB_12 -0.0070609000
_diffrn_orient_matrix_UB_13 -0.0292126000
_diffrn_orient_matrix_UB_21 -0.0481498000
_diffrn_orient_matrix_UB_22 -0.0061644000
_diffrn_orient_matrix_UB_23 0.0091142000
_diffrn_orient_matrix_UB_31 -0.0064385000
_diffrn_orient_matrix_UB_32 0.0683241000
_diffrn_orient_matrix_UB_33 -0.0022108000
_diffrn_radiation_monochromator mirror
_diffrn_radiation_probe x-ray
_diffrn_radiation_type 'Mo K\a'
_diffrn_radiation_wavelength 0.71073
_diffrn_reflns_av_R_equivalents 0.0563
_diffrn_reflns_av_unetI/netI 0.1036
_diffrn_reflns_Laue_measured_fraction_full 0.999
_diffrn_reflns_Laue_measured_fraction_max 0.837
_diffrn_reflns_limit_h_max 14
_diffrn_reflns_limit_h_min -18
_diffrn_reflns_limit_k_max 10
_diffrn_reflns_limit_k_min -13
_diffrn_reflns_limit_l_max 22
_diffrn_reflns_limit_l_min -32
_diffrn_reflns_number 16913
_diffrn_reflns_point_group_measured_fraction_full 0.999
_diffrn_reflns_point_group_measured_fraction_max 0.837
_diffrn_reflns_theta_full 25.242
_diffrn_reflns_theta_max 29.605
_diffrn_reflns_theta_min 2.167
_diffrn_source 'micro-focus sealed X-ray tube'
_diffrn_source_type 'SuperNova (Mo) X-ray Source'
_exptl_absorpt_coefficient_mu 0.082
_exptl_absorpt_correction_T_max 1.00000
_exptl_absorpt_correction_T_min 0.23248
_exptl_absorpt_correction_type multi-scan
_exptl_absorpt_process_details
;
CrysAlisPro 1.171.38.43f (Rigaku Oxford Diffraction, 2015)
Empirical absorption correction using spherical harmonics,
 implemented in SCALE3 ABSPACK scaling algorithm.
;
_exptl_crystal_colour colourless
_exptl_crystal_colour_primary colourless
_exptl_crystal_density_diffrn 1.253
_exptl_crystal_description block
_exptl_crystal_F_000 1280
_exptl_crystal_size_max 0.12
_exptl_crystal_size_mid 0.11
_exptl_crystal_size_min 0.09
_refine_diff_density_max 0.364
_refine_diff_density_min -0.214
_refine_diff_density_rms 0.039
_refine_ls_extinction_coef 0.0050(7)
_refine_ls_extinction_expression Fc^*^=kFc[1+0.001xFc^2^\l^3^/sin(2\q)]^-1/4^
_refine_ls_extinction_method 'SHELXL-2018/3 (Sheldrick 2018)'
_refine_ls_goodness_of_fit_ref 1.024
_refine_ls_hydrogen_treatment constr
_refine_ls_matrix_type full
_refine_ls_number_parameters 418
_refine_ls_number_reflns 7598
_refine_ls_number_restraints 0
_refine_ls_restrained_S_all 1.024
_refine_ls_R_factor_all 0.1788
_refine_ls_R_factor_gt 0.0724
_refine_ls_shift/su_max 0.000
_refine_ls_shift/su_mean 0.000
_refine_ls_structure_factor_coef Fsqd
_refine_ls_weighting_details 'w=1/[\s^2^(Fo^2^)+(0.0609P)^2^+0.2233P] where P=(Fo^2^+2Fc^2^)/3'
_refine_ls_weighting_scheme calc
_refine_ls_wR_factor_gt 0.1445
_refine_ls_wR_factor_ref 0.1931
_reflns_Friedel_coverage 0.000
_reflns_number_gt 3361
_reflns_number_total 7598
_reflns_threshold_expression 'I > 2\s(I)'
_cod_data_source_file d3gc02073h2.cif
_cod_data_source_block liu0816
_cod_depositor_comments 'Adding full bibliography for 7247297--7247301.cif.'
_cod_original_cell_volume 3221.2(6)
_cod_database_code 7247297
_shelx_shelxl_version_number 2018/3
_shelx_space_group_comment
;
The symmetry employed for this shelxl refinement is uniquely defined
by the following loop, which should always be used as a source of
symmetry information in preference to the above space-group names.
They are only intended as comments.
;
_shelx_estimated_absorpt_t_max 0.993
_shelx_estimated_absorpt_t_min 0.990
_olex2_refinement_description
;
1. Fixed Uiso
 At 1.2 times of:
  All C(H) groups, All C(H,H) groups
 At 1.5 times of:
  All C(H,H,H) groups
2.a Secondary CH2 refined with riding coordinates:
 C31(H31A,H31B), C32(H32A,H32B)
2.b Aromatic/amide H refined with riding coordinates:
 C3(H3), C38(H38), C14(H14), C15(H15), C9(H9), C7(H7), C5(H5), C18(H18),
 C30(H30), C6(H6), C4(H4), C34(H34), C17(H17), C24(H24), C35(H35), C23(H23),
 C29(H29), C22(H22), C28(H28), C26(H26), C20(H20), C27(H27), C21(H21)
2.c Idealised Me refined as rotating group:
 C40(H40A,H40B,H40C), C39(H39A,H39B,H39C)
;
_olex2_date_sample_data_collection 2020-08-16
_olex2_submission_special_instructions 'No special instructions were received'
_oxdiff_exptl_absorpt_empirical_details
;
Empirical correction (ABSPACK) includes:
- Absorption correction using spherical harmonics
- Frame scaling
;
_oxdiff_exptl_absorpt_empirical_full_max 3.809
_oxdiff_exptl_absorpt_empirical_full_min 0.341

loop_
_space_group_symop_operation_xyz
'x, y, z'
'-x, y+1/2, -z+1/2'
'-x, -y, -z'
'x, -y-1/2, z-1/2'

loop_
_atom_site_label
_atom_site_type_symbol
_atom_site_fract_x
_atom_site_fract_y
_atom_site_fract_z
_atom_site_U_iso_or_equiv
_atom_site_adp_type
_atom_site_occupancy
_atom_site_site_symmetry_order
_atom_site_calc_flag
_atom_site_refinement_flags_posn
_atom_site_refinement_flags_adp
_atom_site_refinement_flags_occupancy
_atom_site_disorder_assembly
_atom_site_disorder_group
O1 O 0.45626(14) 0.57855(18) 0.72685(9) 0.0597(6) Uani 1 1 d . . . . .
O2 O 0.34617(14) 0.65660(18) 0.46312(9) 0.0610(6) Uani 1 1 d . . . . .
N1 N 0.41081(15) 0.52952(19) 0.63285(10) 0.0457(6) Uani 1 1 d . . . . .
O3 O 0.46801(16) 0.7988(2) 0.47041(10) 0.0705(6) Uani 1 1 d . . . . .
O5 O 0.20081(17) 0.0734(2) 0.51323(12) 0.0889(8) Uani 1 1 d . . . . .
C1 C 0.41140(19) 0.6103(3) 0.68055(13) 0.0478(7) Uani 1 1 d . . . . .
C8 C 0.39398(19) 0.5766(2) 0.57493(12) 0.0456(7) Uani 1 1 d . . . . .
C13 C 0.52556(18) 0.7503(3) 0.59103(12) 0.0471(7) Uani 1 1 d . . . . .
C2 C 0.34835(19) 0.7300(2) 0.67562(12) 0.0457(7) Uani 1 1 d . . . . .
O4 O 0.03622(18) 0.1581(3) 0.54004(14) 0.1139(10) Uani 1 1 d . . . . .
C16 C 0.68260(19) 0.8900(3) 0.65155(13) 0.0508(7) Uani 1 1 d . . . . .
C10 C 0.2940(2) 0.5560(3) 0.48412(14) 0.0519(8) Uani 1 1 d . . . . .
C12 C 0.44556(19) 0.6783(2) 0.55590(13) 0.0461(7) Uani 1 1 d . . . . .
C31 C 0.45527(19) 0.3991(2) 0.64185(14) 0.0542(8) Uani 1 1 d . . . . .
H31A H 0.520267 0.407865 0.663293 0.065 Uiso 1 1 calc R U . . .
H31B H 0.464288 0.361413 0.604491 0.065 Uiso 1 1 calc R U . . .
C11 C 0.4246(2) 0.7180(3) 0.49593(14) 0.0540(8) Uani 1 1 d . . . . .
C19 C 0.7699(2) 0.9642(3) 0.67796(14) 0.0570(8) Uani 1 1 d . . . . .
C3 C 0.2564(2) 0.7347(3) 0.64334(13) 0.0547(8) Uani 1 1 d . . . . .
H3 H 0.233846 0.663519 0.621002 0.066 Uiso 1 1 calc R U . . .
C33 C 0.2960(2) 0.2704(3) 0.64058(14) 0.0556(8) Uani 1 1 d . . . . .
C38 C 0.2954(2) 0.1884(3) 0.59268(14) 0.0561(8) Uani 1 1 d . . . . .
H38 H 0.355131 0.156465 0.582169 0.067 Uiso 1 1 calc R U . . .
C14 C 0.5239(2) 0.8851(3) 0.59508(14) 0.0561(8) Uani 1 1 d . . . . .
H14 H 0.470036 0.930656 0.577001 0.067 Uiso 1 1 calc R U . . .
C15 C 0.6002(2) 0.9526(3) 0.62527(14) 0.0570(8) Uani 1 1 d . . . . .
H15 H 0.596006 1.042631 0.627967 0.068 Uiso 1 1 calc R U . . .
C9 C 0.3188(2) 0.5127(3) 0.53779(14) 0.0544(8) Uani 1 1 d . . . . .
H9 H 0.286809 0.440349 0.551082 0.065 Uiso 1 1 calc R U . . .
C7 C 0.3803(2) 0.8371(3) 0.70897(14) 0.0563(8) Uani 1 1 d . . . . .
H7 H 0.441813 0.835018 0.730820 0.068 Uiso 1 1 calc R U . . .
C32 C 0.3930(2) 0.3072(3) 0.67437(14) 0.0609(9) Uani 1 1 d . . . . .
H32A H 0.430907 0.228725 0.683990 0.073 Uiso 1 1 calc R U . . .
H32B H 0.379413 0.347950 0.710352 0.073 Uiso 1 1 calc R U . . .
C5 C 0.2307(2) 0.9499(3) 0.67792(16) 0.0651(9) Uani 1 1 d . . . . .
H5 H 0.190901 1.023340 0.678920 0.078 Uiso 1 1 calc R U . . .
C25 C 0.2115(2) 0.5109(3) 0.44257(14) 0.0578(8) Uani 1 1 d . . . . .
C37 C 0.2080(2) 0.1538(3) 0.56063(16) 0.0631(9) Uani 1 1 d . . . . .
C18 C 0.6061(2) 0.6871(3) 0.61947(16) 0.0638(9) Uani 1 1 d . . . . .
H18 H 0.608968 0.596803 0.618310 0.077 Uiso 1 1 calc R U . . .
C30 C 0.1979(2) 0.5564(3) 0.38642(15) 0.0647(9) Uani 1 1 d . . . . .
H30 H 0.242454 0.615820 0.373575 0.078 Uiso 1 1 calc R U . . .
C6 C 0.3215(2) 0.9465(3) 0.70994(16) 0.0652(9) Uani 1 1 d . . . . .
H6 H 0.343510 1.017868 0.732276 0.078 Uiso 1 1 calc R U . . .
C4 C 0.1979(2) 0.8450(3) 0.64427(15) 0.0648(9) Uani 1 1 d . . . . .
H4 H 0.136637 0.848272 0.622218 0.078 Uiso 1 1 calc R U . . .
C34 C 0.2065(2) 0.3167(3) 0.65486(16) 0.0676(9) Uani 1 1 d . . . . .
H34 H 0.204698 0.372057 0.686389 0.081 Uiso 1 1 calc R U . . .
C17 C 0.6830(2) 0.7554(3) 0.64975(16) 0.0686(10) Uani 1 1 d . . . . .
H17 H 0.735674 0.710097 0.669208 0.082 Uiso 1 1 calc R U . . .
C24 C 0.7601(2) 1.0850(3) 0.70310(14) 0.0661(9) Uani 1 1 d . . . . .
H24 H 0.696944 1.118316 0.705959 0.079 Uiso 1 1 calc R U . . .
C36 C 0.1186(2) 0.1998(3) 0.57532(17) 0.0703(10) Uani 1 1 d . . . . .
C35 C 0.1172(2) 0.2807(3) 0.62186(19) 0.0765(11) Uani 1 1 d . . . . .
H35 H 0.057000 0.312248 0.631907 0.092 Uiso 1 1 calc R U . . .
C23 C 0.8421(3) 1.1571(3) 0.72399(15) 0.0763(10) Uani 1 1 d . . . . .
H23 H 0.833466 1.238074 0.740568 0.092 Uiso 1 1 calc R U . . .
C29 C 0.1182(3) 0.5137(3) 0.34920(17) 0.0783(11) Uani 1 1 d . . . . .
H29 H 0.110177 0.544387 0.311346 0.094 Uiso 1 1 calc R U . . .
C22 C 0.9351(3) 1.1109(4) 0.72055(17) 0.0869(12) Uani 1 1 d . . . . .
H22 H 0.990221 1.160354 0.733875 0.104 Uiso 1 1 calc R U . . .
C28 C 0.0517(3) 0.4284(4) 0.36681(18) 0.0847(12) Uani 1 1 d . . . . .
H28 H -0.002062 0.401418 0.341454 0.102 Uiso 1 1 calc R U . . .
C26 C 0.1441(3) 0.4229(3) 0.45977(17) 0.0879(12) Uani 1 1 d . . . . .
H26 H 0.152246 0.390216 0.497292 0.105 Uiso 1 1 calc R U . . .
C20 C 0.8649(2) 0.9178(4) 0.67633(19) 0.0900(13) Uani 1 1 d . . . . .
H20 H 0.874586 0.835952 0.660882 0.108 Uiso 1 1 calc R U . . .
C27 C 0.0641(3) 0.3821(4) 0.42212(19) 0.0987(13) Uani 1 1 d . . . . .
H27 H 0.018830 0.323063 0.434551 0.118 Uiso 1 1 calc R U . . .
C21 C 0.9464(3) 0.9920(4) 0.6975(2) 0.1048(15) Uani 1 1 d . . . . .
H21 H 1.009906 0.959085 0.695749 0.126 Uiso 1 1 calc R U . . .
C40 C 0.2856(3) 0.0178(5) 0.4968(2) 0.1252(19) Uani 1 1 d . . . . .
H40A H 0.269223 -0.034641 0.462974 0.188 Uiso 1 1 calc R U . . .
H40B H 0.315663 -0.035573 0.527650 0.188 Uiso 1 1 calc R U . . .
H40C H 0.331124 0.084888 0.488237 0.188 Uiso 1 1 calc R U . . .
C39 C -0.0564(3) 0.1902(6) 0.5512(2) 0.146(2) Uani 1 1 d . . . . .
H39A H -0.103570 0.153750 0.521920 0.219 Uiso 1 1 calc R U . . .
H39B H -0.063030 0.283101 0.551211 0.219 Uiso 1 1 calc R U . . .
H39C H -0.068421 0.156557 0.588358 0.219 Uiso 1 1 calc R U . . .

loop_
_atom_site_aniso_label
_atom_site_aniso_U_11
_atom_site_aniso_U_22
_atom_site_aniso_U_33
_atom_site_aniso_U_23
_atom_site_aniso_U_13
_atom_site_aniso_U_12
O1 0.0648(12) 0.0657(12) 0.0454(14) -0.0006(10) -0.0090(11) 0.0043(10)
O2 0.0736(13) 0.0629(12) 0.0456(14) 0.0033(10) 0.0014(11) -0.0092(11)
N1 0.0514(13) 0.0434(12) 0.0409(16) -0.0009(11) -0.0012(11) -0.0038(10)
O3 0.0883(15) 0.0700(13) 0.0548(15) 0.0081(11) 0.0152(13) -0.0175(12)
O5 0.0724(16) 0.1054(18) 0.087(2) -0.0268(16) 0.0006(15) -0.0185(14)
C1 0.0440(15) 0.0537(16) 0.045(2) 0.0017(15) 0.0005(14) -0.0074(13)
C8 0.0500(15) 0.0454(15) 0.0410(19) -0.0003(13) 0.0038(14) 0.0004(13)
C13 0.0473(15) 0.0479(15) 0.0472(19) 0.0019(14) 0.0105(14) -0.0037(13)
C2 0.0481(15) 0.0461(15) 0.0425(18) 0.0024(14) 0.0024(13) -0.0027(13)
O4 0.0581(15) 0.169(3) 0.112(3) -0.005(2) -0.0040(16) -0.0070(16)
C16 0.0516(16) 0.0493(16) 0.052(2) -0.0021(14) 0.0078(15) -0.0034(13)
C10 0.0623(18) 0.0456(15) 0.047(2) -0.0028(14) 0.0000(15) -0.0018(14)
C12 0.0510(16) 0.0456(15) 0.0414(19) -0.0011(13) 0.0040(14) 0.0001(13)
C31 0.0565(17) 0.0455(15) 0.058(2) -0.0014(14) -0.0049(15) 0.0037(13)
C11 0.0630(19) 0.0508(17) 0.049(2) -0.0050(15) 0.0116(16) -0.0033(15)
C19 0.0563(18) 0.0592(18) 0.055(2) -0.0048(16) 0.0041(16) -0.0056(15)
C3 0.0524(16) 0.0594(17) 0.052(2) -0.0010(15) 0.0048(15) -0.0031(14)
C33 0.0646(19) 0.0421(15) 0.061(2) 0.0063(15) 0.0100(17) -0.0022(14)
C38 0.0530(17) 0.0509(16) 0.065(2) 0.0015(16) 0.0072(16) -0.0046(13)
C14 0.0515(16) 0.0514(16) 0.064(2) 0.0028(15) 0.0011(16) 0.0024(14)
C15 0.0587(18) 0.0471(15) 0.066(2) -0.0011(15) 0.0102(17) -0.0032(14)
C9 0.0612(18) 0.0501(16) 0.050(2) 0.0012(15) -0.0031(16) -0.0069(14)
C7 0.0554(17) 0.0592(18) 0.054(2) -0.0011(16) 0.0034(15) -0.0058(15)
C32 0.074(2) 0.0475(16) 0.058(2) 0.0055(15) -0.0047(17) -0.0088(15)
C5 0.070(2) 0.0509(17) 0.076(3) 0.0134(17) 0.0176(19) 0.0098(16)
C25 0.069(2) 0.0546(17) 0.047(2) -0.0027(15) -0.0069(16) 0.0041(15)
C37 0.059(2) 0.0620(18) 0.068(3) -0.0037(18) 0.0082(18) -0.0097(16)
C18 0.0487(16) 0.0486(16) 0.094(3) -0.0027(17) 0.0045(17) 0.0007(14)
C30 0.070(2) 0.0659(19) 0.056(2) 0.0012(17) -0.0028(18) 0.0036(16)
C6 0.072(2) 0.0483(17) 0.075(3) -0.0041(16) 0.0095(19) -0.0026(16)
C4 0.0536(17) 0.073(2) 0.066(2) 0.0068(18) -0.0005(17) 0.0081(16)
C34 0.079(2) 0.0562(18) 0.070(3) -0.0009(17) 0.017(2) 0.0026(17)
C17 0.0479(17) 0.0604(19) 0.095(3) 0.0036(19) -0.0048(18) 0.0040(15)
C24 0.069(2) 0.073(2) 0.057(2) -0.0114(17) 0.0124(18) -0.0097(17)
C36 0.057(2) 0.081(2) 0.072(3) 0.005(2) 0.0043(19) -0.0014(17)
C35 0.056(2) 0.075(2) 0.101(3) 0.009(2) 0.021(2) 0.0105(17)
C23 0.092(3) 0.082(2) 0.055(2) -0.0133(19) 0.010(2) -0.032(2)
C29 0.088(3) 0.081(2) 0.060(3) 0.0004(19) -0.018(2) 0.009(2)
C22 0.080(3) 0.106(3) 0.073(3) -0.006(2) -0.002(2) -0.037(2)
C28 0.087(3) 0.086(3) 0.074(3) -0.008(2) -0.026(2) -0.003(2)
C26 0.098(3) 0.095(3) 0.064(3) 0.015(2) -0.022(2) -0.033(2)
C20 0.057(2) 0.089(2) 0.122(4) -0.026(2) -0.002(2) -0.0032(19)
C27 0.101(3) 0.110(3) 0.079(3) 0.010(3) -0.022(2) -0.038(2)
C21 0.057(2) 0.124(3) 0.131(4) -0.026(3) -0.003(2) -0.014(2)
C40 0.076(3) 0.179(5) 0.125(5) -0.076(4) 0.034(3) -0.026(3)
C39 0.068(3) 0.238(6) 0.132(5) -0.006(4) 0.005(3) -0.009(3)

loop_
_atom_type_symbol
_atom_type_description
_atom_type_scat_dispersion_real
_atom_type_scat_dispersion_imag
_atom_type_scat_source
C C 0.0033 0.0016 'International Tables Vol C Tables 4.2.6.8 and 6.1.1.4'
H H 0.0000 0.0000 'International Tables Vol C Tables 4.2.6.8 and 6.1.1.4'
N N 0.0061 0.0033 'International Tables Vol C Tables 4.2.6.8 and 6.1.1.4'
O O 0.0106 0.0060 'International Tables Vol C Tables 4.2.6.8 and 6.1.1.4'

loop_
_geom_angle_atom_site_label_1
_geom_angle_atom_site_label_2
_geom_angle_atom_site_label_3
_geom_angle
_geom_angle_site_symmetry_1
_geom_angle_site_symmetry_3
_geom_angle_publ_flag
C10 O2 C11 122.6(2) . . ?
C1 N1 C8 122.6(2) . . ?
C1 N1 C31 117.6(2) . . ?
C8 N1 C31 117.7(2) . . ?
C40 O5 C37 118.9(3) . . ?
O1 C1 N1 120.3(2) . . ?
O1 C1 C2 121.0(3) . . ?
N1 C1 C2 118.5(2) . . ?
C12 C8 N1 122.1(2) . . ?
C12 C8 C9 121.2(3) . . ?
C9 C8 N1 116.7(2) . . ?
C14 C13 C12 121.2(2) . . ?
C18 C13 C12 121.6(2) . . ?
C18 C13 C14 117.1(2) . . ?
C3 C2 C1 123.0(2) . . ?
C3 C2 C7 119.0(3) . . ?
C7 C2 C1 117.8(2) . . ?
C39 O4 C36 121.3(4) . . ?
C15 C16 C19 121.2(2) . . ?
C15 C16 C17 117.4(2) . . ?
C17 C16 C19 121.4(2) . . ?
O2 C10 C25 112.8(3) . . ?
C9 C10 O2 119.7(2) . . ?
C9 C10 C25 127.4(3) . . ?
C8 C12 C13 125.2(3) . . ?
C8 C12 C11 118.2(2) . . ?
C11 C12 C13 116.5(2) . . ?
N1 C31 H31A 108.9 . . ?
N1 C31 H31B 108.9 . . ?
N1 C31 C32 113.3(2) . . ?
H31A C31 H31B 107.7 . . ?
C32 C31 H31A 108.9 . . ?
C32 C31 H31B 108.9 . . ?
O2 C11 C12 117.4(3) . . ?
O3 C11 O2 115.2(3) . . ?
O3 C11 C12 127.4(3) . . ?
C24 C19 C16 121.8(3) . . ?
C20 C19 C16 121.2(3) . . ?
C20 C19 C24 116.9(3) . . ?
C2 C3 H3 119.9 . . ?
C4 C3 C2 120.2(3) . . ?
C4 C3 H3 119.9 . . ?
C38 C33 C32 120.0(3) . . ?
C34 C33 C38 118.0(3) . . ?
C34 C33 C32 122.1(3) . . ?
C33 C38 H38 119.3 . . ?
C37 C38 C33 121.4(3) . . ?
C37 C38 H38 119.3 . . ?
C13 C14 H14 119.3 . . ?
C15 C14 C13 121.4(3) . . ?
C15 C14 H14 119.3 . . ?
C16 C15 C14 121.5(3) . . ?
C16 C15 H15 119.2 . . ?
C14 C15 H15 119.2 . . ?
C8 C9 H9 119.8 . . ?
C10 C9 C8 120.4(3) . . ?
C10 C9 H9 119.8 . . ?
C2 C7 H7 119.7 . . ?
C6 C7 C2 120.6(3) . . ?
C6 C7 H7 119.7 . . ?
C31 C32 H32A 108.9 . . ?
C31 C32 H32B 108.9 . . ?
C33 C32 C31 113.3(3) . . ?
C33 C32 H32A 108.9 . . ?
C33 C32 H32B 108.9 . . ?
H32A C32 H32B 107.7 . . ?
C6 C5 H5 119.8 . . ?
C6 C5 C4 120.4(3) . . ?
C4 C5 H5 119.8 . . ?
C30 C25 C10 122.0(3) . . ?
C26 C25 C10 119.9(3) . . ?
C26 C25 C30 118.1(3) . . ?
O5 C37 C38 125.0(3) . . ?
O5 C37 C36 114.5(3) . . ?
C36 C37 C38 120.4(3) . . ?
C13 C18 H18 119.3 . . ?
C13 C18 C17 121.3(3) . . ?
C17 C18 H18 119.3 . . ?
C25 C30 H30 119.9 . . ?
C25 C30 C29 120.2(3) . . ?
C29 C30 H30 119.9 . . ?
C7 C6 H6 120.0 . . ?
C5 C6 C7 119.9(3) . . ?
C5 C6 H6 120.0 . . ?
C3 C4 H4 120.0 . . ?
C5 C4 C3 119.9(3) . . ?
C5 C4 H4 120.0 . . ?
C33 C34 H34 119.8 . . ?
C33 C34 C35 120.3(3) . . ?
C35 C34 H34 119.8 . . ?
C16 C17 C18 121.2(3) . . ?
C16 C17 H17 119.4 . . ?
C18 C17 H17 119.4 . . ?
C19 C24 H24 119.3 . . ?
C23 C24 C19 121.4(3) . . ?
C23 C24 H24 119.3 . . ?
C37 C36 O4 115.1(3) . . ?
C35 C36 O4 125.6(3) . . ?
C35 C36 C37 119.4(3) . . ?
C34 C35 H35 119.7 . . ?
C36 C35 C34 120.5(3) . . ?
C36 C35 H35 119.7 . . ?
C24 C23 H23 119.7 . . ?
C22 C23 C24 120.6(3) . . ?
C22 C23 H23 119.7 . . ?
C30 C29 H29 119.4 . . ?
C28 C29 C30 121.3(4) . . ?
C28 C29 H29 119.4 . . ?
C23 C22 H22 120.5 . . ?
C21 C22 C23 119.0(3) . . ?
C21 C22 H22 120.5 . . ?
C29 C28 H28 120.3 . . ?
C29 C28 C27 119.4(3) . . ?
C27 C28 H28 120.3 . . ?
C25 C26 H26 119.5 . . ?
C25 C26 C27 121.1(4) . . ?
C27 C26 H26 119.5 . . ?
C19 C20 H20 119.6 . . ?
C19 C20 C21 120.7(3) . . ?
C21 C20 H20 119.6 . . ?
C28 C27 C26 120.1(4) . . ?
C28 C27 H27 120.0 . . ?
C26 C27 H27 120.0 . . ?
C22 C21 C20 121.3(4) . . ?
C22 C21 H21 119.4 . . ?
C20 C21 H21 119.4 . . ?
O5 C40 H40A 109.5 . . ?
O5 C40 H40B 109.5 . . ?
O5 C40 H40C 109.5 . . ?
H40A C40 H40B 109.5 . . ?
H40A C40 H40C 109.5 . . ?
H40B C40 H40C 109.5 . . ?
O4 C39 H39A 109.5 . . ?
O4 C39 H39B 109.5 . . ?
O4 C39 H39C 109.5 . . ?
H39A C39 H39B 109.5 . . ?
H39A C39 H39C 109.5 . . ?
H39B C39 H39C 109.5 . . ?

loop_
_geom_bond_atom_site_label_1
_geom_bond_atom_site_label_2
_geom_bond_distance
_geom_bond_site_symmetry_2
_geom_bond_publ_flag
O1 C1 1.224(3) . ?
O2 C10 1.371(3) . ?
O2 C11 1.393(3) . ?
N1 C1 1.385(3) . ?
N1 C8 1.426(3) . ?
N1 C31 1.476(3) . ?
O3 C11 1.209(3) . ?
O5 C37 1.372(4) . ?
O5 C40 1.372(4) . ?
C1 C2 1.496(4) . ?
C8 C12 1.358(4) . ?
C8 C9 1.425(4) . ?
C13 C12 1.485(3) . ?
C13 C14 1.390(4) . ?
C13 C18 1.379(4) . ?
C2 C3 1.387(4) . ?
C2 C7 1.390(4) . ?
O4 C36 1.382(4) . ?
O4 C39 1.348(5) . ?
C16 C19 1.485(4) . ?
C16 C15 1.376(4) . ?
C16 C17 1.386(4) . ?
C10 C9 1.334(4) . ?
C10 C25 1.474(4) . ?
C12 C11 1.451(4) . ?
C31 H31A 0.9700 . ?
C31 H31B 0.9700 . ?
C31 C32 1.520(4) . ?
C19 C24 1.386(4) . ?
C19 C20 1.377(4) . ?
C3 H3 0.9300 . ?
C3 C4 1.385(4) . ?
C33 C38 1.396(4) . ?
C33 C32 1.508(4) . ?
C33 C34 1.376(4) . ?
C38 H38 0.9300 . ?
C38 C37 1.379(4) . ?
C14 H14 0.9300 . ?
C14 C15 1.376(4) . ?
C15 H15 0.9300 . ?
C9 H9 0.9300 . ?
C7 H7 0.9300 . ?
C7 C6 1.381(4) . ?
C32 H32A 0.9700 . ?
C32 H32B 0.9700 . ?
C5 H5 0.9300 . ?
C5 C6 1.371(4) . ?
C5 C4 1.378(4) . ?
C25 C30 1.380(4) . ?
C25 C26 1.375(4) . ?
C37 C36 1.376(4) . ?
C18 H18 0.9300 . ?
C18 C17 1.386(4) . ?
C30 H30 0.9300 . ?
C30 C29 1.383(4) . ?
C6 H6 0.9300 . ?
C4 H4 0.9300 . ?
C34 H34 0.9300 . ?
C34 C35 1.413(4) . ?
C17 H17 0.9300 . ?
C24 H24 0.9300 . ?
C24 C23 1.382(4) . ?
C36 C35 1.366(5) . ?
C35 H35 0.9300 . ?
C23 H23 0.9300 . ?
C23 C22 1.357(5) . ?
C29 H29 0.9300 . ?
C29 C28 1.352(5) . ?
C22 H22 0.9300 . ?
C22 C21 1.350(5) . ?
C28 H28 0.9300 . ?
C28 C27 1.364(5) . ?
C26 H26 0.9300 . ?
C26 C27 1.385(4) . ?
C20 H20 0.9300 . ?
C20 C21 1.390(5) . ?
C27 H27 0.9300 . ?
C21 H21 0.9300 . ?
C40 H40A 0.9600 . ?
C40 H40B 0.9600 . ?
C40 H40C 0.9600 . ?
C39 H39A 0.9600 . ?
C39 H39B 0.9600 . ?
C39 H39C 0.9600 . ?

loop_
_geom_torsion_atom_site_label_1
_geom_torsion_atom_site_label_2
_geom_torsion_atom_site_label_3
_geom_torsion_atom_site_label_4
_geom_torsion
_geom_torsion_site_symmetry_1
_geom_torsion_site_symmetry_2
_geom_torsion_site_symmetry_3
_geom_torsion_site_symmetry_4
_geom_torsion_publ_flag
O1 C1 C2 C3 -138.8(3) . . . . ?
O1 C1 C2 C7 35.6(4) . . . . ?
O2 C10 C9 C8 4.8(4) . . . . ?
O2 C10 C25 C30 7.4(4) . . . . ?
O2 C10 C25 C26 -171.2(3) . . . . ?
N1 C1 C2 C3 35.4(4) . . . . ?
N1 C1 C2 C7 -150.2(3) . . . . ?
N1 C8 C12 C13 1.5(4) . . . . ?
N1 C8 C12 C11 178.9(2) . . . . ?
N1 C8 C9 C10 175.7(3) . . . . ?
N1 C31 C32 C33 67.4(3) . . . . ?
O5 C37 C36 O4 -0.2(4) . . . . ?
O5 C37 C36 C35 180.0(3) . . . . ?
C1 N1 C8 C12 51.0(4) . . . . ?
C1 N1 C8 C9 -128.0(3) . . . . ?
C1 N1 C31 C32 72.1(3) . . . . ?
C1 C2 C3 C4 174.7(3) . . . . ?
C1 C2 C7 C6 -174.7(3) . . . . ?
C8 N1 C1 O1 -156.0(2) . . . . ?
C8 N1 C1 C2 29.8(4) . . . . ?
C8 N1 C31 C32 -123.9(3) . . . . ?
C8 C12 C11 O2 5.9(4) . . . . ?
C8 C12 C11 O3 -173.7(3) . . . . ?
C13 C12 C11 O2 -176.5(2) . . . . ?
C13 C12 C11 O3 3.9(4) . . . . ?
C13 C14 C15 C16 1.6(5) . . . . ?
C13 C18 C17 C16 -1.4(5) . . . . ?
C2 C3 C4 C5 -0.8(5) . . . . ?
C2 C7 C6 C5 0.2(5) . . . . ?
O4 C36 C35 C34 180.0(3) . . . . ?
C16 C19 C24 C23 -175.5(3) . . . . ?
C16 C19 C20 C21 175.4(4) . . . . ?
C10 O2 C11 O3 175.0(3) . . . . ?
C10 O2 C11 C12 -4.7(4) . . . . ?
C10 C25 C30 C29 -178.5(3) . . . . ?
C10 C25 C26 C27 178.0(3) . . . . ?
C12 C8 C9 C10 -3.4(4) . . . . ?
C12 C13 C14 C15 -176.8(3) . . . . ?
C12 C13 C18 C17 176.7(3) . . . . ?
C31 N1 C1 O1 7.2(4) . . . . ?
C31 N1 C1 C2 -167.0(2) . . . . ?
C31 N1 C8 C12 -112.2(3) . . . . ?
C31 N1 C8 C9 68.8(3) . . . . ?
C11 O2 C10 C9 -0.7(4) . . . . ?
C11 O2 C10 C25 177.3(2) . . . . ?
C19 C16 C15 C14 172.6(3) . . . . ?
C19 C16 C17 C18 -172.7(3) . . . . ?
C19 C24 C23 C22 -0.2(5) . . . . ?
C19 C20 C21 C22 0.4(7) . . . . ?
C3 C2 C7 C6 -0.1(4) . . . . ?
C33 C38 C37 O5 -179.7(3) . . . . ?
C33 C38 C37 C36 0.0(5) . . . . ?
C33 C34 C35 C36 -0.2(5) . . . . ?
C38 C33 C32 C31 70.9(3) . . . . ?
C38 C33 C34 C35 0.5(4) . . . . ?
C38 C37 C36 O4 -179.9(3) . . . . ?
C38 C37 C36 C35 0.3(5) . . . . ?
C14 C13 C12 C8 -128.5(3) . . . . ?
C14 C13 C12 C11 54.0(4) . . . . ?
C14 C13 C18 C17 -1.3(5) . . . . ?
C15 C16 C19 C24 32.2(5) . . . . ?
C15 C16 C19 C20 -145.0(4) . . . . ?
C15 C16 C17 C18 4.0(5) . . . . ?
C9 C8 C12 C13 -179.5(2) . . . . ?
C9 C8 C12 C11 -2.1(4) . . . . ?
C9 C10 C25 C30 -174.8(3) . . . . ?
C9 C10 C25 C26 6.5(5) . . . . ?
C7 C2 C3 C4 0.4(4) . . . . ?
C32 C33 C38 C37 -179.5(3) . . . . ?
C32 C33 C34 C35 179.6(3) . . . . ?
C25 C10 C9 C8 -172.8(3) . . . . ?
C25 C30 C29 C28 0.7(5) . . . . ?
C25 C26 C27 C28 0.6(6) . . . . ?
C37 C36 C35 C34 -0.2(5) . . . . ?
C18 C13 C12 C8 53.6(4) . . . . ?
C18 C13 C12 C11 -123.9(3) . . . . ?
C18 C13 C14 C15 1.2(5) . . . . ?
C30 C25 C26 C27 -0.7(5) . . . . ?
C30 C29 C28 C27 -0.8(6) . . . . ?
C6 C5 C4 C3 0.9(5) . . . . ?
C4 C5 C6 C7 -0.6(5) . . . . ?
C34 C33 C38 C37 -0.4(4) . . . . ?
C34 C33 C32 C31 -108.2(3) . . . . ?
C17 C16 C19 C24 -151.2(3) . . . . ?
C17 C16 C19 C20 31.6(5) . . . . ?
C17 C16 C15 C14 -4.2(5) . . . . ?
C24 C19 C20 C21 -1.9(6) . . . . ?
C24 C23 C22 C21 -1.4(6) . . . . ?
C23 C22 C21 C20 1.3(7) . . . . ?
C29 C28 C27 C26 0.2(6) . . . . ?
C26 C25 C30 C29 0.1(5) . . . . ?
C20 C19 C24 C23 1.8(5) . . . . ?
C40 O5 C37 C38 2.6(5) . . . . ?
C40 O5 C37 C36 -177.0(4) . . . . ?
C39 O4 C36 C37 176.5(4) . . . . ?
C39 O4 C36 C35 -3.7(6) . . . . ?
